data_4020317
loop_
_publ_author_name
'Wan-Guo Wei'
'Zhu-Jun Yao'

_journal_name_full 'Journal of Organic Chemistry'
_journal_page_first 4585
_journal_page_last 4590
_journal_paper_doi 10.1021/jo050414g
_journal_volume 70
_journal_year 2005
_chemical_formula_sum 'C28 H31 Br Cl N O9'
_chemical_formula_weight 640.90
_space_group_IT_number 14
_symmetry_cell_setting monoclinic
_symmetry_space_group_name_Hall '-P 2yn'
_symmetry_space_group_name_H-M 'P 1 21/n 1'
_cell_angle_alpha 90.00
_cell_angle_beta 90.371(2)
_cell_angle_gamma 90.00
_cell_formula_units_Z 4
_cell_length_a 15.8881(13)
_cell_length_b 9.5511(8)
_cell_length_c 19.7281(15)
_cell_measurement_temperature 293(2)
_cell_volume 2993.7(4)
_diffrn_ambient_temperature 293(2)
_exptl_crystal_density_diffrn 1.422
_cod_depositor_comments
;
The following automatic conversions were performed:
'_symmetry_cell_setting' value 'Monoclinic' changed to 'monoclinic'
according to '/home/saulius/struct/CIF-dictionaries/cif_core.dic'
dictionary named 'cif_core.dic' version 2.4.1 from 2010-06-29.

Automatic conversion script
Id: cif_fix_enum 1527 2010-12-29 10:47:43Z saulius 
;
_cod_original_sg_symbol_H-M 'P 21/n'
_cod_database_code 4020317

loop_
_symmetry_equiv_pos_as_xyz
'x, y, z'
'-x+1/2, y+1/2, -z+1/2'
'-x, -y, -z'
'x-1/2, -y-1/2, z-1/2'

loop_
_atom_site_label
_atom_site_type_symbol
_atom_site_fract_x
_atom_site_fract_y
_atom_site_fract_z
_atom_site_U_iso_or_equiv
_atom_site_adp_type
_atom_site_occupancy
_atom_site_symmetry_multiplicity
_atom_site_calc_flag
_atom_site_refinement_flags
_atom_site_disorder_assembly
_atom_site_disorder_group
Br Br -0.05686(3) 0.36837(4) 0.801831(17) 0.08309(17) Uani 1 1 d . . .
Cl Cl 0.45316(5) 0.26698(7) 1.01389(3) 0.0552(2) Uani 1 1 d . . .
N1 N 0.27775(15) 0.8502(2) 1.08680(13) 0.0464(6) Uani 1 1 d . . .
O1 O 0.46690(15) 0.2869(2) 1.16031(9) 0.0766(7) Uani 1 1 d . . .
O2 O 0.33351(14) 0.7111(2) 1.19107(9) 0.0636(6) Uani 1 1 d . . .
O3 O 0.24391(14) 0.3734(3) 0.97607(10) 0.0756(7) Uani 1 1 d . . .
O4 O 0.16843(14) 0.3807(2) 0.74014(10) 0.0690(6) Uani 1 1 d . . .
O5 O 0.18640(19) 0.2941(3) 0.63674(11) 0.0971(9) Uani 1 1 d . . .
O6 O 0.41722(12) 0.49274(18) 1.24532(8) 0.0471(5) Uani 1 1 d . . .
O7 O 0.51944(14) 0.5983(2) 1.18774(10) 0.0711(6) Uani 1 1 d . . .
O8 O 0.11503(12) 0.83190(19) 1.02308(9) 0.0520(5) Uani 1 1 d . . .
O9 O -0.01955(13) 0.8586(2) 1.05219(10) 0.0680(6) Uani 1 1 d . . .
C1 C 0.41183(17) 0.3999(3) 1.06395(13) 0.0426(7) Uani 1 1 d . . .
C2 C 0.42455(19) 0.3782(3) 1.13597(13) 0.0477(7) Uani 1 1 d . . .
C3 C 0.37369(17) 0.4750(3) 1.18201(12) 0.0435(7) Uani 1 1 d . . .
C4 C 0.35104(18) 0.6153(3) 1.15175(13) 0.0449(7) Uani 1 1 d . . .
C5 C 0.34163(16) 0.6243(3) 1.07918(12) 0.0407(7) Uani 1 1 d . . .
C6 C 0.37364(16) 0.5121(3) 1.03704(12) 0.0379(6) Uani 1 1 d . . .
C7 C 0.3630(2) 0.5180(3) 0.96092(13) 0.0431(7) Uani 1 1 d . . .
C8 C 0.29039(18) 0.4307(3) 0.93688(13) 0.0456(7) Uani 1 1 d . . .
C9 C 0.2794(2) 0.4143(4) 0.86152(15) 0.0580(9) Uani 1 1 d . . .
C10 C 0.2268(3) 0.2893(4) 0.84200(16) 0.0636(9) Uani 1 1 d . . .
C11 C 0.2190(3) 0.2685(5) 0.76669(18) 0.0756(11) Uani 1 1 d . . .
C12 C 0.1536(3) 0.3771(4) 0.67337(17) 0.0714(10) Uani 1 1 d . . .
C13 C 0.0925(2) 0.4853(4) 0.65320(16) 0.0875(12) Uani 1 1 d . . .
H13A H 0.0385 0.4429 0.6455 0.131 Uiso 1 1 calc R . .
H13B H 0.1110 0.5299 0.6123 0.131 Uiso 1 1 calc R . .
H13C H 0.0880 0.5538 0.6886 0.131 Uiso 1 1 calc R . .
C14 C 0.4923(2) 0.5558(3) 1.24008(16) 0.0547(8) Uani 1 1 d . . .
C15 C 0.5357(2) 0.5640(4) 1.30705(16) 0.0928(13) Uani 1 1 d . . .
H15A H 0.5920 0.5979 1.3010 0.139 Uiso 1 1 calc R . .
H15B H 0.5375 0.4725 1.3272 0.139 Uiso 1 1 calc R . .
H15C H 0.5056 0.6267 1.3361 0.139 Uiso 1 1 calc R . .
C16 C 0.29205(19) 0.4012(3) 1.20003(14) 0.0582(8) Uani 1 1 d . . .
H16A H 0.2597 0.4596 1.2297 0.087 Uiso 1 1 calc R . .
H16B H 0.3046 0.3143 1.2224 0.087 Uiso 1 1 calc R . .
H16C H 0.2603 0.3830 1.1594 0.087 Uiso 1 1 calc R . .
C17 C 0.30349(17) 0.7427(3) 1.05140(15) 0.0413(7) Uani 1 1 d . . .
C18 C 0.22974(18) 0.9722(3) 1.06233(13) 0.0448(7) Uani 1 1 d . . .
C19 C 0.1371(2) 0.9407(3) 1.06967(17) 0.0510(8) Uani 1 1 d . . .
C20 C 0.0324(2) 0.8029(3) 1.01769(14) 0.0481(7) Uani 1 1 d . . .
C21 C 0.01444(18) 0.6967(3) 0.96532(13) 0.0428(7) Uani 1 1 d . . .
C22 C 0.0735(2) 0.6517(3) 0.91902(14) 0.0520(8) Uani 1 1 d . . .
C23 C 0.0517(2) 0.5549(3) 0.86984(14) 0.0579(8) Uani 1 1 d . . .
H23 H 0.0911 0.5257 0.8382 0.069 Uiso 1 1 calc R . .
C24 C -0.0283(2) 0.5025(3) 0.86816(14) 0.0538(8) Uani 1 1 d . . .
C25 C -0.0871(2) 0.5439(3) 0.91491(15) 0.0547(8) Uani 1 1 d . . .
C26 C -0.06549(19) 0.6432(3) 0.96279(13) 0.0510(7) Uani 1 1 d . . .
H26 H -0.1055 0.6741 0.9935 0.061 Uiso 1 1 calc R . .
C27 C 0.2515(2) 1.0104(3) 0.99013(14) 0.0663(9) Uani 1 1 d . . .
H27A H 0.2357 0.9351 0.9604 0.099 Uiso 1 1 calc R . .
H27B H 0.3110 1.0266 0.9869 0.099 Uiso 1 1 calc R . .
H27C H 0.2217 1.0937 0.9772 0.099 Uiso 1 1 calc R . .
C28 C 0.2517(2) 1.0928(3) 1.10967(15) 0.0656(9) Uani 1 1 d . . .
H28A H 0.3113 1.1090 1.1088 0.098 Uiso 1 1 calc R . .
H28B H 0.2349 1.0696 1.1550 0.098 Uiso 1 1 calc R . .
H28C H 0.2227 1.1758 1.0951 0.098 Uiso 1 1 calc R . .
H1 H 0.2889(19) 0.844(3) 1.1283(14) 0.065(10) Uiso 1 1 d . . .
H7A H 0.4082(16) 0.483(3) 0.9388(12) 0.045(8) Uiso 1 1 d . . .
H7B H 0.3544(14) 0.611(3) 0.9412(11) 0.039(7) Uiso 1 1 d . . .
H9A H 0.337(2) 0.409(3) 0.8414(14) 0.074(10) Uiso 1 1 d . . .
H9B H 0.2568(18) 0.500(3) 0.8427(13) 0.066(10) Uiso 1 1 d . . .
H10A H 0.2526(18) 0.209(3) 0.8599(13) 0.060(9) Uiso 1 1 d . . .
H10B H 0.1715(19) 0.299(3) 0.8603(13) 0.054(9) Uiso 1 1 d . . .
H11A H 0.274(2) 0.275(3) 0.7450(15) 0.077(11) Uiso 1 1 d . . .
H11B H 0.190(2) 0.177(4) 0.7554(16) 0.098(12) Uiso 1 1 d . . .
H17 H 0.2955(14) 0.746(2) 1.0060(12) 0.039(7) Uiso 1 1 d . . .
H19A H 0.1259(16) 0.910(3) 1.1136(13) 0.047(8) Uiso 1 1 d . . .
H19B H 0.1100(17) 1.018(3) 1.0569(12) 0.054(9) Uiso 1 1 d . . .
H22 H 0.1281(17) 0.689(3) 0.9228(11) 0.046(8) Uiso 1 1 d . . .
H25 H -0.1437(16) 0.505(3) 0.9120(11) 0.050(8) Uiso 1 1 d . . .

loop_
_atom_site_aniso_label
_atom_site_aniso_U_11
_atom_site_aniso_U_22
_atom_site_aniso_U_33
_atom_site_aniso_U_23
_atom_site_aniso_U_13
_atom_site_aniso_U_12
Br 0.0980(3) 0.0775(3) 0.0736(3) -0.02463(19) -0.0130(2) -0.0162(2)
Cl 0.0639(5) 0.0475(4) 0.0543(5) -0.0109(3) 0.0053(4) 0.0080(4)
N1 0.0558(16) 0.0429(15) 0.0403(15) -0.0013(12) -0.0081(12) 0.0047(12)
O1 0.111(2) 0.0679(15) 0.0511(13) 0.0063(11) -0.0096(13) 0.0446(14)
O2 0.0943(17) 0.0542(13) 0.0423(12) -0.0106(10) -0.0074(11) 0.0230(12)
O3 0.0563(14) 0.124(2) 0.0461(13) -0.0058(12) 0.0049(11) -0.0315(14)
O4 0.0820(17) 0.0855(17) 0.0393(12) -0.0136(11) -0.0077(11) -0.0047(13)
O5 0.155(3) 0.0893(19) 0.0472(15) -0.0194(13) 0.0120(15) -0.0236(18)
O6 0.0535(13) 0.0530(12) 0.0347(11) 0.0028(8) -0.0027(9) -0.0038(10)
O7 0.0643(15) 0.0964(17) 0.0527(14) 0.0104(12) 0.0053(11) -0.0155(12)
O8 0.0476(13) 0.0507(13) 0.0576(12) -0.0167(9) -0.0070(10) 0.0052(10)
O9 0.0579(15) 0.0826(16) 0.0634(14) -0.0257(11) 0.0042(11) 0.0090(12)
C1 0.0477(18) 0.0422(17) 0.0378(16) -0.0043(12) -0.0029(13) 0.0031(13)
C2 0.0561(19) 0.0455(18) 0.0413(17) 0.0043(13) -0.0038(14) 0.0036(15)
C3 0.0489(18) 0.0468(17) 0.0347(15) -0.0028(13) -0.0053(13) 0.0027(14)
C4 0.0482(18) 0.0479(18) 0.0384(16) -0.0035(14) -0.0040(13) 0.0052(14)
C5 0.0444(17) 0.0412(16) 0.0365(15) -0.0016(13) -0.0050(12) 0.0017(13)
C6 0.0397(16) 0.0421(16) 0.0320(15) 0.0004(12) -0.0024(12) -0.0046(13)
C7 0.054(2) 0.0433(19) 0.0323(16) 0.0006(13) 0.0017(14) 0.0017(16)
C8 0.0395(18) 0.0614(19) 0.0361(16) -0.0022(13) 0.0011(14) 0.0040(15)
C9 0.054(2) 0.082(3) 0.0376(18) -0.0028(17) 0.0002(16) -0.0066(19)
C10 0.080(3) 0.064(3) 0.047(2) -0.0101(17) -0.009(2) 0.003(2)
C11 0.097(3) 0.075(3) 0.055(2) -0.0191(19) -0.003(2) -0.001(3)
C12 0.087(3) 0.077(3) 0.051(2) -0.001(2) -0.004(2) -0.037(2)
C13 0.101(3) 0.101(3) 0.060(2) 0.013(2) -0.008(2) -0.029(3)
C14 0.051(2) 0.063(2) 0.050(2) -0.0006(16) -0.0022(16) -0.0045(17)
C15 0.086(3) 0.135(4) 0.058(2) 0.002(2) -0.022(2) -0.038(3)
C16 0.056(2) 0.063(2) 0.0555(19) -0.0034(15) 0.0017(15) -0.0085(16)
C17 0.0462(18) 0.0431(18) 0.0345(17) -0.0008(13) -0.0021(13) -0.0038(14)
C18 0.056(2) 0.0332(16) 0.0446(17) 0.0023(12) -0.0041(14) 0.0015(14)
C19 0.062(2) 0.0422(19) 0.048(2) -0.0090(16) -0.0068(17) 0.0087(17)
C20 0.051(2) 0.0495(18) 0.0434(18) 0.0023(14) -0.0055(15) 0.0057(16)
C21 0.0473(19) 0.0434(17) 0.0375(16) 0.0025(12) -0.0064(14) 0.0064(14)
C22 0.046(2) 0.059(2) 0.0513(19) -0.0065(15) -0.0011(15) 0.0004(17)
C23 0.061(2) 0.061(2) 0.0513(19) -0.0131(15) 0.0030(16) 0.0014(17)
C24 0.063(2) 0.0553(19) 0.0428(17) -0.0013(14) -0.0075(16) -0.0029(17)
C25 0.050(2) 0.056(2) 0.057(2) 0.0058(16) -0.0095(17) -0.0086(17)
C26 0.048(2) 0.059(2) 0.0464(17) 0.0026(14) 0.0006(14) 0.0032(16)
C27 0.089(3) 0.0490(19) 0.061(2) 0.0124(15) 0.0108(18) 0.0069(18)
C28 0.088(3) 0.0401(18) 0.068(2) -0.0041(15) -0.0099(18) -0.0041(16)

loop_
_geom_bond_atom_site_label_1
_geom_bond_atom_site_label_2
_geom_bond_distance
_geom_bond_site_symmetry_2
_geom_bond_publ_flag
Br C24 1.884(3) . ?
Cl C1 1.739(3) . ?
N1 C17 1.309(3) . ?
N1 C18 1.472(3) . ?
N1 H1 0.84(3) . ?
O1 C2 1.200(3) . ?
O2 C4 1.232(3) . ?
O3 C8 1.204(3) . ?
O4 C12 1.337(3) . ?
O4 C11 1.436(4) . ?
O5 C12 1.195(4) . ?
O6 C14 1.342(3) . ?
O6 C3 1.434(3) . ?
O7 C14 1.192(3) . ?
O8 C20 1.346(3) . ?
O8 C19 1.430(3) . ?
O9 C20 1.198(3) . ?
C1 C6 1.340(3) . ?
C1 C2 1.449(3) . ?
C2 C3 1.530(4) . ?
C3 C4 1.510(4) . ?
C3 C16 1.520(4) . ?
C4 C5 1.441(3) . ?
C5 C17 1.393(3) . ?
C5 C6 1.450(3) . ?
C6 C7 1.511(3) . ?
C7 C8 1.498(4) . ?
C7 H7A 0.91(3) . ?
C7 H7B 0.98(2) . ?
C8 C9 1.504(4) . ?
C9 C10 1.506(5) . ?
C9 H9A 1.00(3) . ?
C9 H9B 0.96(3) . ?
C10 C11 1.503(4) . ?
C10 H10A 0.94(3) . ?
C10 H10B 0.96(3) . ?
C11 H11A 0.97(3) . ?
C11 H11B 1.01(4) . ?
C12 C13 1.471(5) . ?
C13 H13A 0.9600 . ?
C13 H13B 0.9600 . ?
C13 H13C 0.9600 . ?
C14 C15 1.488(4) . ?
C15 H15A 0.9600 . ?
C15 H15B 0.9600 . ?
C15 H15C 0.9600 . ?
C16 H16A 0.9600 . ?
C16 H16B 0.9600 . ?
C16 H16C 0.9600 . ?
C17 H17 0.91(2) . ?
C18 C19 1.510(4) . ?
C18 C27 1.513(3) . ?
C18 C28 1.522(3) . ?
C19 H19A 0.93(2) . ?
C19 H19B 0.89(3) . ?
C20 C21 1.474(4) . ?
C21 C26 1.369(4) . ?
C21 C22 1.382(4) . ?
C22 C23 1.383(4) . ?
C22 H22 0.94(3) . ?
C23 C24 1.366(4) . ?
C23 H23 0.9300 . ?
C24 C25 1.375(4) . ?
C25 C26 1.381(4) . ?
C25 H25 0.98(3) . ?
C26 H26 0.9300 . ?
C27 H27A 0.9600 . ?
C27 H27B 0.9600 . ?
C27 H27C 0.9600 . ?
C28 H28A 0.9600 . ?
C28 H28B 0.9600 . ?
C28 H28C 0.9600 . ?

loop_
_cod_related_entry_id
_cod_related_entry_database
_cod_related_entry_code
1 ChemSpider 9540649
